data_4031217
loop_
_publ_author_name
'Baggio, R. F.'
'Baggio, S.'

_publ_section_title
;
 Crystal and molecular structure of trisodium dithiosulphate aurate(I)
 dihydrate, Na3 Au (S2 O3)2 (H2 O)2
;
_journal_name_full 'Journal of Inorganic and Nuclear Chemistry'
_journal_page_first 3191
_journal_page_last 3200
_journal_volume 35
_journal_year 1973
_chemical_formula_sum 'Au H4 Na3 O8 S4'
_chemical_name_systematic 'Na3 Au (S2 O3)2 (H2 O)2'
_space_group_IT_number 14
_symmetry_space_group_name_Hall '-P 2ybc'
_symmetry_space_group_name_H-M 'P 1 21/c 1'
_cell_angle_alpha 90
_cell_angle_beta 97.95
_cell_angle_gamma 90
_cell_formula_units_Z 4
_cell_length_a 5.44
_cell_length_b 11.36
_cell_length_c 18.23
_cell_volume 1115.757
_citation_journal_id_ASTM JINCAO
_cod_data_source_file Baggio_JINCAO_1973_1264.cif
_cod_data_source_block H4Au1Na3O8S4
_cod_original_formula_sum 'H4 Au1 Na3 O8 S4'
_cod_database_code 4031217

loop_
_symmetry_equiv_pos_as_xyz
x,y,z
-x,y+1/2,-z+1/2
-x,-y,-z
x,-y-1/2,z-1/2

loop_
_atom_site_label
_atom_site_type_symbol
_atom_site_fract_x
_atom_site_fract_y
_atom_site_fract_z
_atom_site_occupancy
_atom_site_U_iso_or_equiv
_atom_site_attached_hydrogens
S4 S+6 0.3788 0.4649 0.241 1 0.0 0
O3 O-2 0.5469 0.1559 0.5185 1 0.0 0
Na1 Na+1 0.1496 0.1754 0.2829 1 0.0 0
O6 O-2 0.405 0.3379 0.2448 1 0.0 0
O4 O-2 0.1119 0.5014 0.2228 1 0.0 0
S1 S-2 0.1512 0.3293 0.506 1 0.0 0
O5 O-2 0.5287 0.5162 0.1886 1 0.0 0
O2 O-2 0.1594 0.0956 0.5521 1 0.0 0
Na3 Na+1 0.8179 0.4096 0.1256 1 0.0 0
Na2 Na+1 0.7415 0.1034 0.4122 1 0.0 0
S2 S-2 0.5335 0.5365 0.3411 1 0.0 0
O1 O-2 0.2133 0.1164 0.4235 1 0.0 0
Au1 Au+1 0.3523 0.433 0.4264 1 0.0 0
O8 O-2 0.9255 0.2191 0.1631 1 0.0 2
O7 O-2 0.8239 0.2609 0.3382 1 0.0 2
S3 S+6 0.2818 0.1599 0.5002 1 0.0 0
